data_4339182
loop_
_publ_author_name
'Pi\~nero, Dalice'
'Baran, Peter'
'Boca, Roman'
'Herchel, Radovan'
'Klein, Michael'
'Raptis, Raphael G.'
'Renz, Franz'
'Sanakis, Yiannis'

_publ_section_title
;
 A pyrazolate-supported Fe(3)(mu(3)-O) core: structural, spectroscopic,
 electrochemical, and magnetic study.
;
_journal_issue 26
_journal_name_full 'Inorganic chemistry'
_journal_page_first 10981
_journal_page_last 10989
_journal_paper_doi 10.1021/ic0701460
_journal_volume 46
_journal_year 2007
_chemical_formula_sum 'C50.5 H88 Cl3 Fe3 N20 O14.5'
_chemical_formula_weight 1481.31
_chemical_name_systematic
; 
 ? 
;
_space_group_IT_number 14
_symmetry_cell_setting monoclinic
_symmetry_space_group_name_Hall '-P 2ybc'
_symmetry_space_group_name_H-M 'P 1 21/c 1'
_atom_sites_solution_hydrogens geom
_atom_sites_solution_primary direct
_atom_sites_solution_secondary difmap
_audit_creation_method SHELXL-97
_cell_angle_alpha 90.00
_cell_angle_beta 101.809(3)
_cell_angle_gamma 90.00
_cell_formula_units_Z 4
_cell_length_a 17.811(3)
_cell_length_b 15.399(2)
_cell_length_c 26.573(4)
_cell_measurement_temperature 299(2)
_cell_volume 7134.0(19)
_computing_cell_refinement 'Bruker SMART'
_computing_data_collection 'Bruker SMART'
_computing_data_reduction 'Bruker SHELXTL'
_computing_molecular_graphics 'Bruker SHELXTL'
_computing_publication_material 'Bruker SHELXTL'
_computing_structure_refinement 'SHELXL-97 (Sheldrick, 1997)'
_computing_structure_solution 'SHELXS-97 (Sheldrick, 1990)'
_diffrn_ambient_temperature 299(2)
_diffrn_measured_fraction_theta_full 0.920
_diffrn_measured_fraction_theta_max 0.920
_diffrn_measurement_device_type 'CCD area detector'
_diffrn_measurement_method 'phi and omega scans'
_diffrn_radiation_monochromator graphite
_diffrn_radiation_source 'fine-focus sealed tube'
_diffrn_radiation_type MoK\a
_diffrn_radiation_wavelength 0.71073
_diffrn_reflns_av_R_equivalents 0.0500
_diffrn_reflns_av_sigmaI/netI 0.0682
_diffrn_reflns_limit_h_max 22
_diffrn_reflns_limit_h_min -23
_diffrn_reflns_limit_k_max 20
_diffrn_reflns_limit_k_min -20
_diffrn_reflns_limit_l_max 26
_diffrn_reflns_limit_l_min -33
_diffrn_reflns_number 40401
_diffrn_reflns_theta_full 28.05
_diffrn_reflns_theta_max 28.05
_diffrn_reflns_theta_min 1.54
_exptl_absorpt_coefficient_mu 0.785
_exptl_absorpt_correction_T_max 0.9095
_exptl_absorpt_correction_T_min 0.8498
_exptl_absorpt_correction_type empirical
_exptl_crystal_colour brown
_exptl_crystal_density_diffrn 1.379
_exptl_crystal_density_method 'not measured'
_exptl_crystal_description prism
_exptl_crystal_F_000 3104
_exptl_crystal_size_max 0.29
_exptl_crystal_size_mid 0.22
_exptl_crystal_size_min 0.15
_refine_diff_density_max 0.618
_refine_diff_density_min -0.621
_refine_diff_density_rms 0.109
_refine_ls_extinction_method none
_refine_ls_goodness_of_fit_ref 1.044
_refine_ls_hydrogen_treatment mixed
_refine_ls_matrix_type full
_refine_ls_number_parameters 837
_refine_ls_number_reflns 15937
_refine_ls_number_restraints 1039
_refine_ls_restrained_S_all 1.012
_refine_ls_R_factor_all 0.1310
_refine_ls_R_factor_gt 0.0677
_refine_ls_shift/su_max 0.001
_refine_ls_shift/su_mean 0.000
_refine_ls_structure_factor_coef Fsqd
_refine_ls_weighting_details 'calc w=1/[\s^2^(Fo^2^)+(0.0709P)^2^+6.9729P] where P=(Fo^2^+2Fc^2^)/3'
_refine_ls_weighting_scheme calc
_refine_ls_wR_factor_gt 0.1451
_refine_ls_wR_factor_ref 0.1763
_reflns_number_gt 9304
_reflns_number_total 15937
_reflns_threshold_expression >2sigma(I)
_cod_data_source_file ic0701460-file003.cif
_cod_data_source_block dp024
_cod_depositor_comments
;
The following automatic conversions were performed:

'_symmetry_cell_setting' value 'Monoclinic' changed to 'monoclinic'
according to
/usr/data/users/saulius/automatic-downloads/retrospective/ACS/lib/dictionaries/cif_core.dic
dictionary named 'cif_core.dic' version 2.4.2 from 2011-04-26.

Automatic conversion script
Id: cif_fix_values 2281 2013-09-26 08:29:07Z andrius 
;
_cod_original_cell_volume 7134.0(17)
_cod_original_sg_symbol_H-M P2(1)/c
_cod_original_formula_sum 'C50.50 H88 Cl3 Fe3 N20 O14.50'
_cod_database_code 4339182

loop_
_symmetry_equiv_pos_as_xyz
'x, y, z'
'-x, y+1/2, -z+1/2'
'-x, -y, -z'
'x, -y-1/2, z-1/2'

loop_
_atom_site_label
_atom_site_type_symbol
_atom_site_fract_x
_atom_site_fract_y
_atom_site_fract_z
_atom_site_U_iso_or_equiv
_atom_site_adp_type
_atom_site_occupancy
_atom_site_symmetry_multiplicity
_atom_site_calc_flag
_atom_site_refinement_flags
Fe1 Fe 0.27987(3) 0.42381(4) 0.32806(2) 0.04065(16) Uani 1 1 d U
Fe2 Fe 0.20174(3) 0.52371(4) 0.22165(2) 0.04104(16) Uani 1 1 d U
Fe3 Fe 0.26226(3) 0.32286(4) 0.21725(2) 0.03956(15) Uani 1 1 d U
Cl1 Cl 0.31386(8) 0.42253(9) 0.41612(5) 0.0668(3) Uani 1 1 d U
Cl2 Cl 0.14899(8) 0.64514(8) 0.18037(5) 0.0694(4) Uani 1 1 d U
Cl3 Cl 0.27841(8) 0.20061(8) 0.17160(5) 0.0655(3) Uani 1 1 d U
O1 O 0.24790(15) 0.42291(16) 0.25577(10) 0.0378(6) Uani 1 1 d U
O2 O 0.4893(4) 0.7387(4) 0.3600(3) 0.154(3) Uani 1 1 d U
O3 O 0.4207(4) 0.8127(3) 0.3005(2) 0.127(2) Uani 1 1 d U
O4 O 0.0137(2) 0.5533(3) 0.41057(18) 0.0924(13) Uani 1 1 d U
O5 O -0.0504(2) 0.6041(3) 0.33850(17) 0.0796(11) Uani 1 1 d U
O7 O -0.0529(2) 0.2558(3) 0.09154(19) 0.1024(15) Uani 1 1 d U
O6 O -0.0939(2) 0.3863(3) 0.09634(18) 0.0957(14) Uani 1 1 d U
O9 O 0.4482(2) 0.4647(3) 0.07044(16) 0.0887(13) Uani 1 1 d U
O8 O 0.4057(3) 0.5959(3) 0.07202(19) 0.1122(17) Uani 1 1 d U
O10 O 0.0754(3) 0.1331(3) 0.37560(17) 0.1015(15) Uani 1 1 d U
O11 O 0.0783(3) 0.0603(3) 0.30686(19) 0.1058(16) Uani 1 1 d U
O12 O 0.6023(2) 0.2886(3) 0.3707(2) 0.1141(18) Uani 1 1 d U
O13 O 0.5860(3) 0.2039(4) 0.3053(2) 0.1195(19) Uani 1 1 d U
O15 O -0.0021(5) 0.8341(6) 0.1638(4) 0.206(4) Uani 1 1 d U
N1 N 0.3284(2) 0.5467(2) 0.31580(14) 0.0491(9) Uani 1 1 d U
N2 N 0.2895(2) 0.5913(2) 0.27332(14) 0.0492(9) Uani 1 1 d U
N4 N 0.1768(2) 0.4918(2) 0.32823(14) 0.0453(8) Uani 1 1 d U
N5 N 0.13961(19) 0.5288(2) 0.28258(13) 0.0439(8) Uani 1 1 d U
N7 N 0.12420(19) 0.4355(2) 0.17725(13) 0.0426(8) Uani 1 1 d U
N8 N 0.15026(19) 0.3508(2) 0.17480(13) 0.0431(8) Uani 1 1 d U
N10 N 0.2792(2) 0.4974(2) 0.17127(13) 0.0454(8) Uani 1 1 d U
N11 N 0.3059(2) 0.4133(2) 0.17017(13) 0.0457(8) Uani 1 1 d U
N13 N 0.2158(2) 0.2573(2) 0.27464(13) 0.0454(8) Uani 1 1 d U
N14 N 0.2214(2) 0.3001(2) 0.32119(13) 0.0455(8) Uani 1 1 d U
N16 N 0.37070(19) 0.3119(2) 0.26944(14) 0.0451(8) Uani 1 1 d U
N17 N 0.37768(19) 0.3555(2) 0.31580(14) 0.0456(8) Uani 1 1 d U
N3 N 0.4338(4) 0.7470(4) 0.3256(3) 0.0952(18) Uani 1 1 d U
N6 N 0.0071(3) 0.5711(3) 0.3648(2) 0.0663(12) Uani 1 1 d U
N9 N -0.0434(3) 0.3316(3) 0.10523(18) 0.0716(12) Uani 1 1 d U
N12 N 0.4086(3) 0.5190(4) 0.08591(18) 0.0739(14) Uani 1 1 d U
N15 N 0.0966(3) 0.1222(4) 0.3355(2) 0.0741(14) Uani 1 1 d U
N18 N 0.5633(3) 0.2591(4) 0.3317(2) 0.0808(14) Uani 1 1 d U
N19 N 0.3289(2) 0.4798(3) 0.91430(15) 0.0561(10) Uani 1 1 d U
N20 N 0.1987(3) 0.9302(3) 0.08612(19) 0.0793(14) Uani 1 1 d U
C3 C 0.3221(3) 0.6685(3) 0.2727(2) 0.0601(13) Uani 1 1 d U
H1 H 0.3063 0.7117 0.2485 0.072 Uiso 1 1 calc R
C2 C 0.3830(3) 0.6746(3) 0.3137(2) 0.0630(13) Uani 1 1 d U
C1 C 0.3847(3) 0.5969(3) 0.3399(2) 0.0625(13) Uani 1 1 d U
H3 H 0.4199 0.5821 0.3696 0.075 Uiso 1 1 calc R
C6 C 0.0750(3) 0.5637(3) 0.29045(19) 0.0507(11) Uani 1 1 d U
H4 H 0.0392 0.5930 0.2660 0.061 Uiso 1 1 calc R
C5 C 0.0696(3) 0.5496(3) 0.34109(19) 0.0533(11) Uani 1 1 d U
C4 C 0.1350(3) 0.5050(3) 0.36336(18) 0.0515(11) Uani 1 1 d U
H6 H 0.1478 0.4870 0.3975 0.062 Uiso 1 1 calc R
C9 C 0.0939(2) 0.3040(3) 0.14778(17) 0.0479(10) Uani 1 1 d U
H7 H 0.0963 0.2453 0.1400 0.057 Uiso 1 1 calc R
C8 C 0.0304(2) 0.3578(3) 0.13303(18) 0.0508(11) Uani 1 1 d U
C7 C 0.0520(2) 0.4392(3) 0.15170(17) 0.0491(11) Uani 1 1 d U
H9 H 0.0212 0.4886 0.1472 0.059 Uiso 1 1 calc R
C12 C 0.3558(3) 0.4110(3) 0.13970(17) 0.0530(11) Uani 1 1 d U
H10 H 0.3825 0.3623 0.1324 0.064 Uiso 1 1 calc R
C11 C 0.3615(3) 0.4939(3) 0.12034(17) 0.0516(11) Uani 1 1 d U
C10 C 0.3126(3) 0.5462(3) 0.14120(17) 0.0526(11) Uani 1 1 d U
H12 H 0.3046 0.6053 0.1352 0.063 Uiso 1 1 calc R
C15 C 0.1793(3) 0.2568(3) 0.34898(18) 0.0543(12) Uani 1 1 d U
H13 H 0.1729 0.2717 0.3818 0.065 Uiso 1 1 calc R
C14 C 0.1470(3) 0.1862(3) 0.32064(19) 0.0557(12) Uani 1 1 d U
C13 C 0.1708(3) 0.1886(3) 0.27453(19) 0.0537(12) Uani 1 1 d U
H15 H 0.1576 0.1489 0.2478 0.064 Uiso 1 1 calc R
C18 C 0.4466(3) 0.3416(3) 0.3430(2) 0.0548(12) Uani 1 1 d U
H16 H 0.4659 0.3638 0.3757 0.066 Uiso 1 1 calc R
C17 C 0.4862(3) 0.2885(3) 0.3153(2) 0.0548(12) Uani 1 1 d U
C16 C 0.4360(3) 0.2710(3) 0.26977(19) 0.0550(12) Uani 1 1 d U
H18 H 0.4464 0.2361 0.2435 0.066 Uiso 1 1 calc R
C19 C 0.3910(3) 0.4202(3) 0.9438(2) 0.0632(13) Uani 1 1 d U
H21A H 0.4401 0.4383 0.9369 0.076 Uiso 1 1 calc R
H21B H 0.3932 0.4281 0.9803 0.076 Uiso 1 1 calc R
C20 C 0.3807(4) 0.3239(4) 0.9316(2) 0.0837(18) Uani 1 1 d U
H22A H 0.3872 0.3134 0.8968 0.100 Uiso 1 1 calc R
H22B H 0.3291 0.3064 0.9337 0.100 Uiso 1 1 calc R
C21 C 0.4387(6) 0.2700(5) 0.9690(4) 0.132(3) Uani 1 1 d U
H23A H 0.4426 0.2134 0.9537 0.159 Uiso 1 1 calc R
H23B H 0.4884 0.2978 0.9731 0.159 Uiso 1 1 calc R
C22 C 0.4225(11) 0.2583(8) 1.0166(4) 0.256(9) Uani 1 1 d U
H24A H 0.4329 0.3110 1.0361 0.383 Uiso 1 1 calc R
H24B H 0.4538 0.2124 1.0341 0.383 Uiso 1 1 calc R
H24C H 0.3693 0.2433 1.0132 0.383 Uiso 1 1 calc R
C23 C 0.3210(3) 0.4678(4) 0.85703(19) 0.0668(14) Uani 1 1 d DU
H31A H 0.2829 0.5085 0.8396 0.080 Uiso 1 1 calc R
H31B H 0.3014 0.4098 0.8482 0.080 Uiso 1 1 calc R
C24 C 0.3937(3) 0.4796(4) 0.8359(2) 0.0695(15) Uani 1 1 d DU
H32A H 0.4146 0.5371 0.8447 0.083 Uiso 1 1 calc R
H32B H 0.4317 0.4373 0.8516 0.083 Uiso 1 1 calc R
C25 C 0.3776(4) 0.4686(5) 0.7783(2) 0.093(2) Uani 1 1 d U
H33A H 0.3563 0.4112 0.7698 0.112 Uiso 1 1 calc R
H33B H 0.3392 0.5108 0.7630 0.112 Uiso 1 1 calc R
C26 C 0.4474(5) 0.4796(5) 0.7551(3) 0.117(3) Uani 1 1 d U
H34A H 0.4654 0.5385 0.7597 0.176 Uiso 1 1 calc R
H34B H 0.4343 0.4666 0.7190 0.176 Uiso 1 1 calc R
H34C H 0.4871 0.4409 0.7716 0.176 Uiso 1 1 calc R
C27 C 0.3523(3) 0.5724(3) 0.93084(19) 0.0606(13) Uani 1 1 d U
H41A H 0.3608 0.5752 0.9680 0.073 Uiso 1 1 calc R
H41B H 0.4009 0.5847 0.9212 0.073 Uiso 1 1 calc R
C28 C 0.2961(3) 0.6434(4) 0.9090(2) 0.0771(16) Uani 1 1 d U
H42A H 0.2936 0.6480 0.8723 0.092 Uiso 1 1 calc R
H42B H 0.2455 0.6281 0.9142 0.092 Uiso 1 1 calc R
C29 C 0.3193(4) 0.7300(4) 0.9340(3) 0.097(2) Uani 1 1 d U
H43A H 0.3684 0.7471 0.9267 0.117 Uiso 1 1 calc R
H43B H 0.3255 0.7242 0.9709 0.117 Uiso 1 1 calc R
C30 C 0.2605(5) 0.8007(5) 0.9151(4) 0.123(3) Uani 1 1 d U
H44A H 0.2514 0.8039 0.8783 0.184 Uiso 1 1 calc R
H44B H 0.2797 0.8556 0.9295 0.184 Uiso 1 1 calc R
H44C H 0.2134 0.7874 0.9257 0.184 Uiso 1 1 calc R
C31 C 0.2506(3) 0.4587(4) 0.92700(19) 0.0634(13) Uani 1 1 d U
H51A H 0.2128 0.4977 0.9074 0.076 Uiso 1 1 calc R
H51B H 0.2366 0.4001 0.9153 0.076 Uiso 1 1 calc R
C32 C 0.2455(3) 0.4649(4) 0.9829(2) 0.0733(16) Uani 1 1 d U
H52A H 0.2554 0.5243 0.9947 0.088 Uiso 1 1 calc R
H52B H 0.2842 0.4279 1.0033 0.088 Uiso 1 1 calc R
C33 C 0.1664(3) 0.4373(5) 0.9900(2) 0.0867(19) Uani 1 1 d U
H53A H 0.1285 0.4777 0.9719 0.104 Uiso 1 1 calc R
H53B H 0.1548 0.3803 0.9749 0.104 Uiso 1 1 calc R
C34 C 0.1605(4) 0.4341(6) 1.0460(2) 0.111(3) Uani 1 1 d U
H54A H 0.1958 0.3917 1.0637 0.166 Uiso 1 1 calc R
H54B H 0.1092 0.4185 1.0485 0.166 Uiso 1 1 calc R
H54C H 0.1728 0.4901 1.0614 0.166 Uiso 1 1 calc R
C35 C 0.1974(5) 0.8374(5) 0.0695(3) 0.105(2) Uani 1 1 d U
H61A H 0.2201 0.8340 0.0393 0.126 Uiso 1 1 calc R
H61B H 0.2300 0.8043 0.0965 0.126 Uiso 1 1 calc R
C36 C 0.1230(5) 0.7958(6) 0.0576(3) 0.120(3) Uani 1 1 d U
H62A H 0.0895 0.8282 0.0307 0.144 Uiso 1 1 calc R
H62B H 0.1004 0.7963 0.0878 0.144 Uiso 1 1 calc R
C37 C 0.1298(5) 0.6993(5) 0.0394(3) 0.113(3) Uani 1 1 d U
H63A H 0.1487 0.6991 0.0076 0.135 Uiso 1 1 calc R
H63B H 0.1664 0.6681 0.0651 0.135 Uiso 1 1 calc R
C38 C 0.0542(5) 0.6548(6) 0.0310(3) 0.130(3) Uani 1 1 d U
H64A H 0.0345 0.6573 0.0620 0.195 Uiso 1 1 calc R
H64B H 0.0602 0.5953 0.0219 0.195 Uiso 1 1 calc R
H64C H 0.0191 0.6832 0.0037 0.195 Uiso 1 1 calc R
C39 C 0.1653(5) 0.9408(5) 0.1337(3) 0.109(2) Uani 1 1 d U
H71A H 0.1703 1.0015 0.1437 0.131 Uiso 1 1 calc R
H71B H 0.1109 0.9284 0.1241 0.131 Uiso 1 1 calc R
C40 C 0.1961(6) 0.8897(5) 0.1788(3) 0.131(3) Uani 1 1 d U
H72A H 0.2490 0.9061 0.1924 0.158 Uiso 1 1 calc R
H72B H 0.1947 0.8285 0.1700 0.158 Uiso 1 1 calc R
C41 C 0.1451(10) 0.9077(8) 0.2202(3) 0.251(9) Uani 1 1 d U
H73A H 0.1451 0.9693 0.2279 0.301 Uiso 1 1 calc R
H73B H 0.0926 0.8898 0.2068 0.301 Uiso 1 1 calc R
C42 C 0.1765(12) 0.8593(9) 0.2664(5) 0.291(10) Uani 1 1 d U
H74A H 0.1401 0.8162 0.2720 0.437 Uiso 1 1 calc R
H74B H 0.1870 0.8982 0.2952 0.437 Uiso 1 1 calc R
H74C H 0.2231 0.8314 0.2625 0.437 Uiso 1 1 calc R
C43 C 0.2818(4) 0.9597(5) 0.1003(3) 0.114(3) Uani 1 1 d U
H81A H 0.2826 1.0179 0.1143 0.137 Uiso 1 1 calc R
H81B H 0.3083 0.9222 0.1276 0.137 Uiso 1 1 calc R
C44 C 0.3262(5) 0.9606(6) 0.0594(4) 0.141(3) Uani 1 1 d U
H82A H 0.2975 0.9905 0.0294 0.169 Uiso 1 1 calc R
H82B H 0.3355 0.9016 0.0495 0.169 Uiso 1 1 calc R
C45 C 0.4055(6) 1.0088(9) 0.0797(5) 0.163(5) Uani 1 1 d U
H83A H 0.3964 1.0695 0.0861 0.196 Uiso 1 1 calc R
H83B H 0.4318 0.9827 0.1117 0.196 Uiso 1 1 calc R
C46 C 0.4489(9) 1.0019(11) 0.0441(5) 0.230(7) Uani 1 1 d U
H84A H 0.4372 0.9485 0.0256 0.344 Uiso 1 1 calc R
H84B H 0.5022 1.0024 0.0607 0.344 Uiso 1 1 calc R
H84C H 0.4385 1.0499 0.0207 0.344 Uiso 1 1 calc R
C47 C 0.1545(4) 0.9878(5) 0.0446(3) 0.100(2) Uani 1 1 d U
H91A H 0.1689 0.9722 0.0125 0.120 Uiso 1 1 calc R
H91B H 0.1005 0.9743 0.0410 0.120 Uiso 1 1 calc R
C48 C 0.1635(5) 1.0803(6) 0.0511(4) 0.128(3) Uani 1 1 d U
H92A H 0.2165 1.0961 0.0522 0.154 Uiso 1 1 calc R
H92B H 0.1505 1.0975 0.0834 0.154 Uiso 1 1 calc R
C49 C 0.1106(8) 1.1283(8) 0.0060(6) 0.210(7) Uani 1 1 d U
H93A H 0.0953 1.0860 -0.0212 0.252 Uiso 1 1 calc R
H93B H 0.0645 1.1444 0.0179 0.252 Uiso 1 1 calc R
C50 C 0.1298(10) 1.1865(13) -0.0119(7) 0.312(12) Uani 1 1 d U
H94A H 0.1338 1.2344 0.0117 0.468 Uiso 1 1 calc R
H94B H 0.0933 1.2003 -0.0427 0.468 Uiso 1 1 calc R
H94C H 0.1789 1.1755 -0.0201 0.468 Uiso 1 1 calc R
O14 O 0.0200(6) 0.7654(6) 0.2660(4) 0.098(3) Uani 0.50 1 d PU
C51 C -0.0124(18) 0.8531(15) 0.2309(8) 0.193(11) Uani 0.50 1 d PU

loop_
_atom_site_aniso_label
_atom_site_aniso_U_11
_atom_site_aniso_U_22
_atom_site_aniso_U_33
_atom_site_aniso_U_23
_atom_site_aniso_U_13
_atom_site_aniso_U_12
Fe1 0.0374(3) 0.0405(3) 0.0433(3) 0.0005(3) 0.0066(2) 0.0030(3)
Fe2 0.0450(4) 0.0350(3) 0.0439(3) 0.0029(3) 0.0109(3) 0.0023(3)
Fe3 0.0378(3) 0.0362(3) 0.0457(3) -0.0006(3) 0.0108(2) 0.0018(3)
Cl1 0.0710(8) 0.0783(9) 0.0458(7) 0.0001(6) -0.0002(6) 0.0135(7)
Cl2 0.0884(10) 0.0449(7) 0.0723(8) 0.0164(6) 0.0101(7) 0.0133(6)
Cl3 0.0752(9) 0.0516(7) 0.0700(8) -0.0165(6) 0.0154(6) 0.0092(6)
O1 0.0405(15) 0.0307(14) 0.0433(15) 0.0002(12) 0.0113(12) 0.0014(12)
O2 0.141(5) 0.147(5) 0.150(5) -0.010(4) -0.027(4) -0.089(4)
O3 0.164(5) 0.065(3) 0.157(5) -0.012(3) 0.047(4) -0.054(3)
O4 0.097(3) 0.104(3) 0.094(3) 0.016(3) 0.061(3) 0.023(3)
O5 0.057(2) 0.074(3) 0.113(3) 0.001(2) 0.030(2) 0.021(2)
O7 0.077(3) 0.075(3) 0.134(4) -0.004(3) -0.029(3) -0.018(2)
O6 0.050(2) 0.105(3) 0.119(4) -0.001(3) -0.012(2) 0.012(2)
O9 0.072(3) 0.128(4) 0.078(3) -0.027(3) 0.040(2) -0.026(3)
O8 0.144(4) 0.103(4) 0.111(4) 0.011(3) 0.074(3) -0.032(3)
O10 0.087(3) 0.144(4) 0.078(3) 0.024(3) 0.026(2) -0.039(3)
O11 0.109(4) 0.103(4) 0.100(3) 0.011(3) 0.010(3) -0.061(3)
O12 0.049(3) 0.107(4) 0.163(5) -0.011(3) -0.033(3) 0.014(2)
O13 0.085(3) 0.161(5) 0.114(4) 0.012(3) 0.023(3) 0.074(3)
O15 0.156(6) 0.186(8) 0.288(11) 0.000(7) 0.076(7) -0.005(6)
N1 0.049(2) 0.042(2) 0.056(2) -0.0052(18) 0.0111(18) -0.0021(17)
N2 0.053(2) 0.038(2) 0.058(2) -0.0006(17) 0.0163(18) -0.0014(17)
N4 0.044(2) 0.047(2) 0.046(2) 0.0030(16) 0.0108(16) 0.0072(16)
N5 0.040(2) 0.044(2) 0.047(2) 0.0007(16) 0.0073(16) 0.0067(16)
N7 0.041(2) 0.045(2) 0.043(2) 0.0012(16) 0.0133(16) 0.0027(16)
N8 0.043(2) 0.0395(19) 0.048(2) 0.0001(16) 0.0119(16) 0.0011(16)
N10 0.049(2) 0.046(2) 0.042(2) 0.0022(16) 0.0125(16) -0.0043(17)
N11 0.045(2) 0.048(2) 0.047(2) 0.0011(16) 0.0173(17) 0.0022(17)
N13 0.045(2) 0.042(2) 0.048(2) 0.0021(16) 0.0065(16) -0.0020(16)
N14 0.043(2) 0.046(2) 0.046(2) 0.0049(16) 0.0080(16) 0.0001(16)
N16 0.039(2) 0.041(2) 0.056(2) 0.0006(17) 0.0113(16) 0.0041(16)
N17 0.0340(19) 0.044(2) 0.056(2) -0.0024(17) 0.0033(16) 0.0033(15)
N3 0.102(5) 0.080(4) 0.110(5) -0.031(4) 0.037(4) -0.045(4)
N6 0.065(3) 0.056(3) 0.088(3) -0.002(2) 0.040(3) 0.006(2)
N9 0.048(3) 0.077(3) 0.082(3) 0.005(3) -0.004(2) -0.005(2)
N12 0.073(3) 0.094(4) 0.061(3) -0.012(3) 0.028(2) -0.031(3)
N15 0.062(3) 0.091(4) 0.065(3) 0.025(3) 0.002(2) -0.028(3)
N18 0.045(3) 0.084(4) 0.112(4) 0.018(3) 0.013(3) 0.020(3)
N19 0.056(2) 0.062(3) 0.050(2) -0.0019(19) 0.0098(18) -0.009(2)
N20 0.080(3) 0.078(3) 0.077(3) 0.001(3) 0.009(3) 0.026(3)
C3 0.071(3) 0.043(3) 0.072(3) -0.005(2) 0.029(3) -0.010(2)
C2 0.065(3) 0.055(3) 0.072(3) -0.011(3) 0.022(3) -0.018(3)
C1 0.062(3) 0.064(3) 0.059(3) -0.014(3) 0.008(2) -0.007(3)
C6 0.045(3) 0.044(3) 0.063(3) 0.001(2) 0.011(2) 0.007(2)
C5 0.047(3) 0.052(3) 0.065(3) -0.003(2) 0.023(2) 0.008(2)
C4 0.055(3) 0.053(3) 0.050(3) 0.001(2) 0.022(2) 0.008(2)
C9 0.045(3) 0.045(3) 0.052(3) -0.002(2) 0.006(2) -0.005(2)
C8 0.037(2) 0.060(3) 0.053(3) 0.000(2) 0.006(2) -0.005(2)
C7 0.039(2) 0.059(3) 0.050(3) 0.005(2) 0.008(2) 0.009(2)
C12 0.042(2) 0.066(3) 0.051(3) -0.008(2) 0.010(2) -0.006(2)
C11 0.044(3) 0.068(3) 0.046(3) -0.003(2) 0.015(2) -0.016(2)
C10 0.053(3) 0.057(3) 0.048(3) 0.004(2) 0.011(2) -0.014(2)
C15 0.050(3) 0.065(3) 0.048(3) 0.015(2) 0.011(2) 0.001(2)
C14 0.048(3) 0.059(3) 0.057(3) 0.015(2) 0.003(2) -0.015(2)
C13 0.050(3) 0.050(3) 0.057(3) 0.007(2) 0.002(2) -0.012(2)
C18 0.045(3) 0.048(3) 0.067(3) 0.003(2) 0.000(2) 0.000(2)
C17 0.035(2) 0.050(3) 0.079(3) 0.012(2) 0.011(2) 0.007(2)
C16 0.051(3) 0.051(3) 0.065(3) 0.007(2) 0.018(2) 0.011(2)
C19 0.058(3) 0.066(3) 0.066(3) 0.002(3) 0.013(2) -0.006(3)
C20 0.106(5) 0.063(4) 0.079(4) -0.001(3) 0.014(4) -0.003(3)
C21 0.189(9) 0.072(5) 0.130(7) 0.016(5) 0.016(7) 0.016(5)
C22 0.49(3) 0.130(9) 0.116(9) 0.009(8) 0.000(13) 0.035(13)
C23 0.071(4) 0.072(4) 0.054(3) -0.007(3) 0.005(3) -0.011(3)
C24 0.085(4) 0.067(3) 0.060(3) -0.003(3) 0.022(3) -0.009(3)
C25 0.118(6) 0.094(5) 0.073(4) -0.018(4) 0.031(4) 0.000(4)
C26 0.161(8) 0.117(6) 0.092(5) -0.014(4) 0.066(5) -0.003(5)
C27 0.061(3) 0.064(3) 0.059(3) -0.007(2) 0.019(2) -0.011(3)
C28 0.070(4) 0.075(4) 0.089(4) 0.005(3) 0.021(3) 0.001(3)
C29 0.120(6) 0.060(4) 0.116(6) 0.000(4) 0.035(5) -0.004(4)
C30 0.138(7) 0.069(5) 0.176(8) 0.011(5) 0.066(6) 0.012(5)
C31 0.053(3) 0.072(3) 0.065(3) -0.002(3) 0.010(2) -0.016(3)
C32 0.068(4) 0.090(4) 0.066(3) -0.007(3) 0.022(3) -0.021(3)
C33 0.063(4) 0.131(6) 0.068(4) 0.005(4) 0.018(3) -0.020(4)
C34 0.087(5) 0.175(8) 0.076(4) 0.004(5) 0.030(4) -0.040(5)
C35 0.103(6) 0.134(7) 0.081(5) -0.014(4) 0.024(4) 0.012(5)
C36 0.099(6) 0.170(9) 0.087(5) -0.022(5) 0.009(4) 0.021(6)
C37 0.137(7) 0.117(6) 0.082(5) -0.011(4) 0.018(5) -0.005(5)
C38 0.139(8) 0.132(7) 0.125(7) -0.024(6) 0.041(6) -0.014(6)
C39 0.142(7) 0.107(6) 0.077(5) 0.001(4) 0.016(4) 0.022(5)
C40 0.197(9) 0.081(5) 0.104(6) -0.004(4) 0.002(6) 0.021(6)
C41 0.51(2) 0.189(11) 0.080(6) 0.056(7) 0.111(10) 0.202(14)
C42 0.55(3) 0.158(12) 0.170(13) -0.021(10) 0.077(17) 0.065(16)
C43 0.092(6) 0.110(6) 0.131(7) 0.024(5) 0.003(5) 0.025(5)
C44 0.106(7) 0.139(8) 0.166(9) 0.026(7) 0.004(6) 0.023(6)
C45 0.092(7) 0.199(12) 0.187(12) 0.027(10) 0.002(7) -0.001(7)
C46 0.197(15) 0.287(19) 0.176(13) 0.059(13) -0.032(11) 0.009(14)
C47 0.090(5) 0.104(6) 0.102(5) 0.026(4) 0.008(4) 0.021(4)
C48 0.111(6) 0.122(7) 0.149(8) 0.057(6) 0.020(5) 0.031(5)
C49 0.183(12) 0.167(11) 0.279(16) 0.140(11) 0.044(11) 0.031(9)
C50 0.28(2) 0.35(2) 0.35(2) 0.22(2) 0.150(17) 0.041(18)
O14 0.119(7) 0.077(6) 0.111(7) 0.013(5) 0.052(6) 0.023(5)
C51 0.31(3) 0.152(19) 0.115(15) -0.010(14) 0.047(18) 0.05(2)

loop_
_atom_type_symbol
_atom_type_description
_atom_type_scat_dispersion_real
_atom_type_scat_dispersion_imag
_atom_type_scat_source
C C 0.0033 0.0016 'International Tables Vol C Tables 4.2.6.8 and 6.1.1.4'
H H 0.0000 0.0000 'International Tables Vol C Tables 4.2.6.8 and 6.1.1.4'
N N 0.0061 0.0033 'International Tables Vol C Tables 4.2.6.8 and 6.1.1.4'
O O 0.0106 0.0060 'International Tables Vol C Tables 4.2.6.8 and 6.1.1.4'
Cl Cl 0.1484 0.1585 'International Tables Vol C Tables 4.2.6.8 and 6.1.1.4'
Fe Fe 0.3463 0.8444 'International Tables Vol C Tables 4.2.6.8 and 6.1.1.4'

loop_
_geom_angle_atom_site_label_1
_geom_angle_atom_site_label_2
_geom_angle_atom_site_label_3
_geom_angle
O1 Fe1 N4 85.68(12)
O1 Fe1 N17 85.76(13)
N4 Fe1 N17 171.44(14)
O1 Fe1 N1 84.17(13)
N4 Fe1 N1 86.58(14)
N17 Fe1 N1 92.60(14)
O1 Fe1 N14 82.41(12)
N4 Fe1 N14 91.88(14)
N17 Fe1 N14 86.94(13)
N1 Fe1 N14 166.58(14)
O1 Fe1 Cl1 177.63(9)
N4 Fe1 Cl1 92.87(10)
N17 Fe1 Cl1 95.68(11)
N1 Fe1 Cl1 97.62(11)
N14 Fe1 Cl1 95.77(10)
O1 Fe2 N7 84.87(12)
O1 Fe2 N2 84.40(13)
N7 Fe2 N2 169.27(14)
O1 Fe2 N5 84.77(12)
N7 Fe2 N5 93.76(13)
N2 Fe2 N5 85.39(13)
O1 Fe2 N10 82.68(12)
N7 Fe2 N10 87.74(13)
N2 Fe2 N10 90.77(14)
N5 Fe2 N10 167.18(13)
O1 Fe2 Cl2 178.74(9)
N7 Fe2 Cl2 95.80(10)
N2 Fe2 Cl2 94.92(11)
N5 Fe2 Cl2 96.23(10)
N10 Fe2 Cl2 96.29(10)
O1 Fe3 N11 83.75(12)
O1 Fe3 N8 84.61(12)
N11 Fe3 N8 88.34(13)
O1 Fe3 N13 83.30(12)
N11 Fe3 N13 167.05(14)
N8 Fe3 N13 90.93(13)
O1 Fe3 N16 85.29(12)
N11 Fe3 N16 92.48(13)
N8 Fe3 N16 169.72(13)
N13 Fe3 N16 85.98(13)
O1 Fe3 Cl3 178.98(9)
N11 Fe3 Cl3 97.26(10)
N8 Fe3 Cl3 95.25(10)
N13 Fe3 Cl3 95.69(10)
N16 Fe3 Cl3 94.81(10)
Fe1 O1 Fe3 120.61(13)
Fe1 O1 Fe2 119.40(13)
Fe3 O1 Fe2 119.99(14)
C1 N1 N2 108.1(4)
C1 N1 Fe1 137.3(4)
N2 N1 Fe1 114.5(3)
C3 N2 N1 107.9(4)
C3 N2 Fe2 134.2(4)
N1 N2 Fe2 117.6(3)
C4 N4 N5 108.6(3)
C4 N4 Fe1 133.7(3)
N5 N4 Fe1 117.5(2)
C6 N5 N4 107.7(3)
C6 N5 Fe2 137.2(3)
N4 N5 Fe2 114.9(2)
C7 N7 N8 108.4(4)
C7 N7 Fe2 135.3(3)
N8 N7 Fe2 116.2(2)
C9 N8 N7 108.3(3)
C9 N8 Fe3 134.7(3)
N7 N8 Fe3 116.8(3)
C10 N10 N11 108.7(4)
C10 N10 Fe2 134.0(3)
N11 N10 Fe2 117.2(2)
C12 N11 N10 108.4(4)
C12 N11 Fe3 135.9(3)
N10 N11 Fe3 115.7(2)
C13 N13 N14 108.3(4)
C13 N13 Fe3 134.3(3)
N14 N13 Fe3 116.5(2)
C15 N14 N13 108.1(4)
C15 N14 Fe1 135.2(3)
N13 N14 Fe1 116.1(2)
C16 N16 N17 107.8(4)
C16 N16 Fe3 135.9(3)
N17 N16 Fe3 116.2(2)
C18 N17 N16 108.4(4)
C18 N17 Fe1 134.8(3)
N16 N17 Fe1 116.8(2)
O3 N3 O2 122.8(6)
O3 N3 C2 119.3(7)
O2 N3 C2 117.9(7)
O5 N6 O4 123.7(4)
O5 N6 C5 118.8(5)
O4 N6 C5 117.5(5)
O6 N9 O7 123.4(5)
O6 N9 C8 118.0(5)
O7 N9 C8 118.6(5)
O9 N12 O8 123.1(5)
O9 N12 C11 119.4(5)
O8 N12 C11 117.4(5)
O10 N15 O11 124.3(5)
O10 N15 C14 118.0(5)
O11 N15 C14 117.7(5)
O12 N18 O13 123.6(5)
O12 N18 C17 119.2(5)
O13 N18 C17 117.2(6)
C23 N19 C27 111.7(4)
C23 N19 C19 110.6(4)
C27 N19 C19 106.8(4)
C23 N19 C31 107.1(4)
C27 N19 C31 110.0(4)
C19 N19 C31 110.7(4)
C35 N20 C47 111.9(5)
C35 N20 C39 111.4(5)
C47 N20 C39 108.3(5)
C35 N20 C43 108.3(5)
C47 N20 C43 110.0(5)
C39 N20 C43 106.9(6)
N2 C3 C2 109.2(5)
N2 C3 H1 125.4
C2 C3 H1 125.4
C3 C2 C1 105.8(4)
C3 C2 N3 126.1(6)
C1 C2 N3 128.1(6)
N1 C1 C2 109.0(5)
N1 C1 H3 125.5
C2 C1 H3 125.5
N5 C6 C5 109.0(4)
N5 C6 H4 125.5
C5 C6 H4 125.5
C4 C5 C6 105.9(4)
C4 C5 N6 126.5(5)
C6 C5 N6 127.5(5)
N4 C4 C5 108.8(4)
N4 C4 H6 125.6
C5 C4 H6 125.6
N8 C9 C8 108.1(4)
N8 C9 H7 125.9
C8 C9 H7 125.9
C7 C8 C9 106.9(4)
C7 C8 N9 127.2(4)
C9 C8 N9 125.9(4)
N7 C7 C8 108.3(4)
N7 C7 H9 125.8
C8 C7 H9 125.8
N11 C12 C11 108.2(4)
N11 C12 H10 125.9
C11 C12 H10 125.9
C10 C11 C12 106.7(4)
C10 C11 N12 127.2(5)
C12 C11 N12 126.1(5)
N10 C10 C11 108.0(4)
N10 C10 H12 126.0
C11 C10 H12 126.0
N14 C15 C14 108.1(4)
N14 C15 H13 126.0
C14 C15 H13 126.0
C13 C14 C15 107.1(4)
C13 C14 N15 125.8(5)
C15 C14 N15 127.1(5)
N13 C13 C14 108.4(4)
N13 C13 H15 125.8
C14 C13 H15 125.8
N17 C18 C17 109.0(4)
N17 C18 H16 125.5
C17 C18 H16 125.5
C16 C17 C18 105.9(4)
C16 C17 N18 128.1(5)
C18 C17 N18 126.1(5)
N16 C16 C17 109.0(4)
N16 C16 H18 125.5
C17 C16 H18 125.5
C20 C19 N19 115.7(4)
C20 C19 H21A 108.4
N19 C19 H21A 108.4
C20 C19 H21B 108.4
N19 C19 H21B 108.4
H21A C19 H21B 107.4
C19 C20 C21 110.8(6)
C19 C20 H22A 109.5
C21 C20 H22A 109.5
C19 C20 H22B 109.5
C21 C20 H22B 109.5
H22A C20 H22B 108.1
C22 C21 C20 115.6(10)
C22 C21 H23A 108.4
C20 C21 H23A 108.4
C22 C21 H23B 108.4
C20 C21 H23B 108.4
H23A C21 H23B 107.4
C21 C22 H24A 109.5
C21 C22 H24B 109.5
H24A C22 H24B 109.5
C21 C22 H24C 109.5
H24A C22 H24C 109.5
H24B C22 H24C 109.5
N19 C23 C24 116.5(4)
N19 C23 H31A 108.2
C24 C23 H31A 108.2
N19 C23 H31B 108.2
C24 C23 H31B 108.2
H31A C23 H31B 107.3
C25 C24 C23 111.2(5)
C25 C24 H32A 109.4
C23 C24 H32A 109.4
C25 C24 H32B 109.4
C23 C24 H32B 109.4
H32A C24 H32B 108.0
C26 C25 C24 113.7(6)
C26 C25 H33A 108.8
C24 C25 H33A 108.8
C26 C25 H33B 108.8
C24 C25 H33B 108.8
H33A C25 H33B 107.7
C25 C26 H34A 109.5
C25 C26 H34B 109.5
H34A C26 H34B 109.5
C25 C26 H34C 109.5
H34A C26 H34C 109.5
H34B C26 H34C 109.5
C28 C27 N19 116.4(4)
C28 C27 H41A 108.2
N19 C27 H41A 108.2
C28 C27 H41B 108.2
N19 C27 H41B 108.2
H41A C27 H41B 107.3
C29 C28 C27 111.7(5)
C29 C28 H42A 109.3
C27 C28 H42A 109.3
C29 C28 H42B 109.3
C27 C28 H42B 109.3
H42A C28 H42B 107.9
C28 C29 C30 112.3(6)
C28 C29 H43A 109.1
C30 C29 H43A 109.1
C28 C29 H43B 109.1
C30 C29 H43B 109.1
H43A C29 H43B 107.9
C29 C30 H44A 109.5
C29 C30 H44B 109.5
H44A C30 H44B 109.5
C29 C30 H44C 109.5
H44A C30 H44C 109.5
H44B C30 H44C 109.5
C32 C31 N19 116.3(4)
C32 C31 H51A 108.2
N19 C31 H51A 108.2
C32 C31 H51B 108.2
N19 C31 H51B 108.2
H51A C31 H51B 107.4
C31 C32 C33 110.4(5)
C31 C32 H52A 109.6
C33 C32 H52A 109.6
C31 C32 H52B 109.6
C33 C32 H52B 109.6
H52A C32 H52B 108.1
C34 C33 C32 112.6(5)
C34 C33 H53A 109.1
C32 C33 H53A 109.1
C34 C33 H53B 109.1
C32 C33 H53B 109.1
H53A C33 H53B 107.8
C33 C34 H54A 109.5
C33 C34 H54B 109.5
H54A C34 H54B 109.5
C33 C34 H54C 109.5
H54A C34 H54C 109.5
H54B C34 H54C 109.5
C36 C35 N20 116.5(7)
C36 C35 H61A 108.2
N20 C35 H61A 108.2
C36 C35 H61B 108.2
N20 C35 H61B 108.2
H61A C35 H61B 107.3
C35 C36 C37 111.1(7)
C35 C36 H62A 109.4
C37 C36 H62A 109.4
C35 C36 H62B 109.4
C37 C36 H62B 109.4
H62A C36 H62B 108.0
C38 C37 C36 110.9(7)
C38 C37 H63A 109.5
C36 C37 H63A 109.5
C38 C37 H63B 109.5
C36 C37 H63B 109.5
H63A C37 H63B 108.1
C37 C38 H64A 109.5
C37 C38 H64B 109.5
H64A C38 H64B 109.5
C37 C38 H64C 109.5
H64A C38 H64C 109.5
H64B C38 H64C 109.5
C40 C39 N20 119.2(7)
C40 C39 H71A 107.5
N20 C39 H71A 107.5
C40 C39 H71B 107.5
N20 C39 H71B 107.5
H71A C39 H71B 107.0
C39 C40 C41 107.8(7)
C39 C40 H72A 110.2
C41 C40 H72A 110.2
C39 C40 H72B 110.2
C41 C40 H72B 110.2
H72A C40 H72B 108.5
C42 C41 C40 108.7(11)
C42 C41 H73A 109.9
C40 C41 H73A 109.9
C42 C41 H73B 109.9
C40 C41 H73B 109.9
H73A C41 H73B 108.3
C41 C42 H74A 109.5
C41 C42 H74B 109.5
H74A C42 H74B 109.5
C41 C42 H74C 109.5
H74A C42 H74C 109.5
H74B C42 H74C 109.5
C44 C43 N20 117.6(7)
C44 C43 H81A 107.9
N20 C43 H81A 107.9
C44 C43 H81B 107.9
N20 C43 H81B 107.9
H81A C43 H81B 107.2
C43 C44 C45 109.2(9)
C43 C44 H82A 109.8
C45 C44 H82A 109.8
C43 C44 H82B 109.8
C45 C44 H82B 109.8
H82A C44 H82B 108.3
C46 C45 C44 108.9(13)
C46 C45 H83A 109.9
C44 C45 H83A 109.9
C46 C45 H83B 109.9
C44 C45 H83B 109.9
H83A C45 H83B 108.3
C45 C46 H84A 109.5
C45 C46 H84B 109.5
H84A C46 H84B 109.5
C45 C46 H84C 109.5
H84A C46 H84C 109.5
H84B C46 H84C 109.5
C48 C47 N20 117.8(7)
C48 C47 H91A 107.9
N20 C47 H91A 107.9
C48 C47 H91B 107.9
N20 C47 H91B 107.9
H91A C47 H91B 107.2
C47 C48 C49 110.1(9)
C47 C48 H92A 109.6
C49 C48 H92A 109.6
C47 C48 H92B 109.6
C49 C48 H92B 109.6
H92A C48 H92B 108.1
C50 C49 C48 121.9(17)
C50 C49 H93A 106.9
C48 C49 H93A 106.8
C50 C49 H93B 106.8
C48 C49 H93B 106.8
H93A C49 H93B 106.7
C49 C50 H94A 109.5
C49 C50 H94B 109.5
H94A C50 H94B 109.5
C49 C50 H94C 109.5
H94A C50 H94C 109.5
H94B C50 H94C 109.5
O14 C51 O15 108.5(12)

loop_
_geom_bond_atom_site_label_1
_geom_bond_atom_site_label_2
_geom_bond_distance
Fe1 O1 1.889(3)
Fe1 N4 2.115(3)
Fe1 N17 2.116(3)
Fe1 N1 2.134(4)
Fe1 N14 2.161(4)
Fe1 Cl1 2.2942(13)
Fe2 O1 1.898(3)
Fe2 N7 2.116(4)
Fe2 N2 2.129(4)
Fe2 N5 2.141(3)
Fe2 N10 2.149(3)
Fe2 Cl2 2.2716(13)
Fe3 O1 1.896(3)
Fe3 N11 2.122(3)
Fe3 N8 2.125(4)
Fe3 N13 2.132(4)
Fe3 N16 2.141(4)
Fe3 Cl3 2.2892(13)
O2 N3 1.208(8)
O3 N3 1.208(8)
O4 N6 1.230(6)
O5 N6 1.225(6)
O7 N9 1.224(6)
O6 N9 1.220(6)
O9 N12 1.219(6)
O8 N12 1.239(6)
O10 N15 1.213(6)
O11 N15 1.222(6)
O12 N18 1.212(7)
O13 N18 1.221(7)
O15 C51 1.85(2)
N1 C1 1.323(6)
N1 N2 1.380(5)
N2 C3 1.324(6)
N4 C4 1.322(5)
N4 N5 1.380(5)
N5 C6 1.325(5)
N7 C7 1.327(5)
N7 N8 1.389(5)
N8 C9 1.322(5)
N10 C10 1.324(5)
N10 N11 1.381(5)
N11 C12 1.320(5)
N13 C13 1.327(5)
N13 N14 1.387(5)
N14 C15 1.333(5)
N16 C16 1.321(5)
N16 N17 1.386(5)
N17 C18 1.309(5)
N3 C2 1.431(7)
N6 C5 1.424(6)
N9 C8 1.429(6)
N12 C11 1.415(6)
N15 C14 1.441(6)
N18 C17 1.428(6)
N19 C23 1.511(6)
N19 C27 1.524(6)
N19 C19 1.526(6)
N19 C31 1.535(6)
N20 C35 1.495(9)
N20 C47 1.505(8)
N20 C39 1.513(8)
N20 C43 1.520(9)
C3 C2 1.374(7)
C3 H1 0.9300
C2 C1 1.381(7)
C1 H3 0.9300
C6 C5 1.386(6)
C6 H4 0.9300
C5 C4 1.378(6)
C4 H6 0.9300
C9 C8 1.392(6)
C9 H7 0.9300
C8 C7 1.374(6)
C7 H9 0.9300
C12 C11 1.388(7)
C12 H10 0.9300
C11 C10 1.382(7)
C10 H12 0.9300
C15 C14 1.380(7)
C15 H13 0.9300
C14 C13 1.377(7)
C13 H15 0.9300
C18 C17 1.385(7)
C18 H16 0.9300
C17 C16 1.376(7)
C16 H18 0.9300
C19 C20 1.521(7)
C19 H21A 0.9700
C19 H21B 0.9700
C20 C21 1.523(10)
C20 H22A 0.9700
C20 H22B 0.9700
C21 C22 1.368(14)
C21 H23A 0.9700
C21 H23B 0.9700
C22 H24A 0.9600
C22 H24B 0.9600
C22 H24C 0.9600
C23 C24 1.524(7)
C23 H31A 0.9700
C23 H31B 0.9700
C24 C25 1.507(8)
C24 H32A 0.9700
C24 H32B 0.9700
C25 C26 1.507(9)
C25 H33A 0.9700
C25 H33B 0.9700
C26 H34A 0.9600
C26 H34B 0.9600
C26 H34C 0.9600
C27 C28 1.515(7)
C27 H41A 0.9700
C27 H41B 0.9700
C28 C29 1.509(8)
C28 H42A 0.9700
C28 H42B 0.9700
C29 C30 1.522(9)
C29 H43A 0.9700
C29 H43B 0.9700
C30 H44A 0.9600
C30 H44B 0.9600
C30 H44C 0.9600
C31 C32 1.509(7)
C31 H51A 0.9700
C31 H51B 0.9700
C32 C33 1.521(7)
C32 H52A 0.9700
C32 H52B 0.9700
C33 C34 1.514(8)
C33 H53A 0.9700
C33 H53B 0.9700
C34 H54A 0.9600
C34 H54B 0.9600
C34 H54C 0.9600
C35 C36 1.447(10)
C35 H61A 0.9700
C35 H61B 0.9700
C36 C37 1.575(11)
C36 H62A 0.9700
C36 H62B 0.9700
C37 C38 1.487(10)
C37 H63A 0.9700
C37 H63B 0.9700
C38 H64A 0.9600
C38 H64B 0.9600
C38 H64C 0.9600
C39 C40 1.443(9)
C39 H71A 0.9700
C39 H71B 0.9700
C40 C41 1.589(14)
C40 H72A 0.9700
C40 H72B 0.9700
C41 C42 1.447(15)
C41 H73A 0.9700
C41 H73B 0.9700
C42 H74A 0.9600
C42 H74B 0.9600
C42 H74C 0.9600
C43 C44 1.469(12)
C43 H81A 0.9700
C43 H81B 0.9700
C44 C45 1.590(13)
C44 H82A 0.9700
C44 H82B 0.9700
C45 C46 1.342(16)
C45 H83A 0.9700
C45 H83B 0.9700
C46 H84A 0.9600
C46 H84B 0.9600
C46 H84C 0.9600
C47 C48 1.440(10)
C47 H91A 0.9700
C47 H91B 0.9700
C48 C49 1.552(13)
C48 H92A 0.9700
C48 H92B 0.9700
C49 C50 1.100(14)
C49 H93A 0.9700
C49 H93B 0.9700
C50 H94A 0.9600
C50 H94B 0.9600
C50 H94C 0.9600
O14 C51 1.68(2)
